data_9010305
loop_
_publ_author_name
'Gatta, G. D.'
'Angel, R. J.'

_publ_section_title
;
 Elastic behavior and pressure-induced structural evolution of nepheline:
 Implications for the nature of the modulated superstructure
 Sample: P = 7.462 GPa
;
_journal_name_full 'American Mineralogist'
_journal_page_first 1446
_journal_page_last 1455
_journal_paper_doi 10.2138/am.2007.2501
_journal_volume 92
_journal_year 2007
_chemical_compound_source 'intrusive aplite of Snipe River, Tambani, Nyasaland, Malawi'
_chemical_formula_sum 'Al4 Ca0.03 K0.54 Na3.24 O16 Si4'
_chemical_name_mineral Nepheline
_space_group_IT_number 173
_symmetry_space_group_name_Hall 'P 6c'
_symmetry_space_group_name_H-M 'P 63'
_cell_angle_alpha 90
_cell_angle_beta 90
_cell_angle_gamma 120
_cell_length_a 9.5587
_cell_length_b 9.5587
_cell_length_c 8.1051
_cell_formula_units_Z 2
_cell_volume 641.338
_database_code_amcsd 0004427
_diffrn_ambient_pressure 7.462e+06
_exptl_crystal_density_diffrn 2.968
_cod_original_cell_volume 641.337
_cod_original_formula_sum 'K.54 Na3.24 Ca.03 Al4 Si4 O16'
_cod_database_code 9010305

loop_
_space_group_symop_operation_xyz
x,y,z
x-y,x,1/2+z
-y,x-y,z
-x,-y,1/2+z
-x+y,-x,z
y,-x+y,1/2+z

loop_
_atom_site_label
_atom_site_fract_x
_atom_site_fract_y
_atom_site_fract_z
_atom_site_occupancy
_atom_site_U_iso_or_equiv
K 0.00000 0.00000 0.00280 0.54000 0.02200
NaK 0.00000 0.00000 0.00280 0.24000 0.02200
CaK 0.00000 0.00000 0.00280 0.03000 0.02200
Na 0.56008 0.00140 0.50640 1.00000 0.01950
AlT1 0.66667 0.33333 0.71012 1.00000 0.01080
SiT2 0.66667 0.33333 0.30483 1.00000 0.01010
SiT3 0.92358 0.67276 0.82528 1.00000 0.01000
AlT4 0.92423 0.67448 0.19201 1.00000 0.01140
O1 0.66667 0.33333 0.50180 1.00000 0.02990
O2 0.01431 0.70341 0.00170 1.00000 0.01430
O3 0.84080 0.47580 0.24460 1.00000 0.02020
O4 0.84570 0.48260 0.78590 1.00000 0.01640
O5 0.78010 0.71440 0.84170 1.00000 0.00770
O6 0.78660 0.73960 0.18620 1.00000 0.01970

loop_
_cod_related_entry_id
_cod_related_entry_database
_cod_related_entry_code
1 AMCSD 0004427
